data_1504204
loop_
_publ_author_name
'Modjewski, Matthew'
'Lindeman, Sergey V.'
'Rathore, Rajendra'

_publ_section_title
;
 A versatile preparation of Gel\"ander-type p-terphenyls from a readily
 available diacetylenic precursor.
;
_journal_issue 20
_journal_name_full 'Organic letters'
_journal_page_first 4656
_journal_page_last 4659
_journal_paper_doi 10.1021/ol901938f
_journal_volume 11
_journal_year 2009
_chemical_formula_sum 'C30 H34 O2'
_chemical_formula_weight 426.57
_chemical_name_systematic
; 
 ? 
;
_space_group_IT_number 14
_symmetry_cell_setting monoclinic
_symmetry_space_group_name_Hall '-P 2ybc'
_symmetry_space_group_name_H-M 'P 1 21/c 1'
_atom_sites_solution_hydrogens geom
_atom_sites_solution_primary direct
_atom_sites_solution_secondary difmap
_audit_creation_method SHELXL-97
_cell_angle_alpha 90.00
_cell_angle_beta 99.5330(10)
_cell_angle_gamma 90.00
_cell_formula_units_Z 2
_cell_length_a 14.0575(3)
_cell_length_b 10.3006(2)
_cell_length_c 8.0732(2)
_cell_measurement_reflns_used 7042
_cell_measurement_temperature 100(2)
_cell_measurement_theta_max 67
_cell_measurement_theta_min 3
_cell_volume 1152.86(4)
_computing_cell_refinement 'SAINT v7.56A (Bruker, 2008)'
_computing_data_collection 'APEX2-2008.5-0 (Bruker, 2008)'
_computing_data_reduction 'SADABS-2008/1 (Bruker, 2008)'
_computing_molecular_graphics 'XP v5.1 (Bruker, 1998)'
_computing_publication_material 'XCIF-2008/2 (Bruker, 2008)'
_computing_structure_refinement 'SHELXL-2008/4(Bruker, 2008)'
_computing_structure_solution 'XS/SHELXTL-2008/1 (Bruker, 2008)'
_diffrn_ambient_temperature 100(2)
_diffrn_measured_fraction_theta_full 0.984
_diffrn_measured_fraction_theta_max 0.984
_diffrn_measurement_device_type 'Bruker APEX2 CCD detector'
_diffrn_measurement_method '\w scans'
_diffrn_radiation_monochromator graphite
_diffrn_radiation_source 'fine-focus sealed tube'
_diffrn_radiation_type CuK\a
_diffrn_radiation_wavelength 1.54178
_diffrn_reflns_av_R_equivalents 0.0162
_diffrn_reflns_av_sigmaI/netI 0.0102
_diffrn_reflns_limit_h_max 16
_diffrn_reflns_limit_h_min -16
_diffrn_reflns_limit_k_max 12
_diffrn_reflns_limit_k_min 0
_diffrn_reflns_limit_l_max 9
_diffrn_reflns_limit_l_min 0
_diffrn_reflns_number 9572
_diffrn_reflns_theta_full 67.69
_diffrn_reflns_theta_max 67.69
_diffrn_reflns_theta_min 3.19
_exptl_absorpt_coefficient_mu 0.577
_exptl_absorpt_correction_T_max 0.9184
_exptl_absorpt_correction_T_min 0.8368
_exptl_absorpt_correction_type multi-scan
_exptl_absorpt_process_details
;
 SADABS. Program for empirical absorption correction of
 area-detector data. University of Goetingen. Germany. 
 Sheldrick, G. M. 1996
;
_exptl_crystal_colour colorless
_exptl_crystal_density_diffrn 1.229
_exptl_crystal_density_method 'not measured'
_exptl_crystal_description block
_exptl_crystal_F_000 460
_exptl_crystal_size_max 0.32
_exptl_crystal_size_mid 0.26
_exptl_crystal_size_min 0.15
_refine_diff_density_max 0.223
_refine_diff_density_min -0.175
_refine_diff_density_rms 0.036
_refine_ls_extinction_coef 0.0030(6)
_refine_ls_extinction_expression Fc^*^=kFc[1+0.001xFc^2^\l^3^/sin(2\q)]^-1/4^
_refine_ls_extinction_method SHELXL
_refine_ls_goodness_of_fit_ref 1.002
_refine_ls_hydrogen_treatment constr
_refine_ls_matrix_type full
_refine_ls_number_parameters 149
_refine_ls_number_reflns 2055
_refine_ls_number_restraints 0
_refine_ls_restrained_S_all 1.002
_refine_ls_R_factor_all 0.0368
_refine_ls_R_factor_gt 0.0358
_refine_ls_shift/su_max 0.000
_refine_ls_shift/su_mean 0.000
_refine_ls_structure_factor_coef Fsqd
_refine_ls_weighting_details 'calc w=1/[\s^2^(Fo^2^)+(0.0511P)^2^+0.4747P] where P=(Fo^2^+2Fc^2^)/3'
_refine_ls_weighting_scheme calc
_refine_ls_wR_factor_gt 0.0921
_refine_ls_wR_factor_ref 0.0928
_reflns_number_gt 1979
_reflns_number_total 2055
_reflns_threshold_expression >2sigma(I)
_cod_data_source_file ol901938f_si_004.cif
_cod_data_source_block raj14a
_cod_original_sg_symbol_H-M 'P 21/c'
_cod_database_code 1504204

loop_
_symmetry_equiv_pos_as_xyz
'x, y, z'
'-x, y+1/2, -z+1/2'
'-x, -y, -z'
'x, -y-1/2, z-1/2'

loop_
_atom_site_label
_atom_site_type_symbol
_atom_site_fract_x
_atom_site_fract_y
_atom_site_fract_z
_atom_site_U_iso_or_equiv
_atom_site_adp_type
_atom_site_occupancy
_atom_site_symmetry_multiplicity
_atom_site_calc_flag
_atom_site_refinement_flags
O1 O 0.49846(6) 0.63547(9) 0.21171(10) 0.0296(2) Uani 1 1 d .
C1 C 0.09900(8) 0.52787(10) 0.04827(13) 0.0180(3) Uani 1 1 d .
C2 C 0.03248(8) 0.56931(10) 0.14919(13) 0.0184(3) Uani 1 1 d .
C3 C -0.06476(8) 0.54000(11) 0.09940(13) 0.0183(3) Uani 1 1 d .
H3 H -0.1095 0.5672 0.1685 0.022 Uiso 1 1 calc R
C4 C 0.06734(8) 0.64776(11) 0.30480(13) 0.0198(3) Uani 1 1 d .
H4A H 0.0105 0.6841 0.3464 0.024 Uiso 1 1 calc R
H4B H 0.1057 0.7217 0.2735 0.024 Uiso 1 1 calc R
C5 C 0.12872(8) 0.57333(11) 0.44891(13) 0.0203(3) Uani 1 1 d .
H5A H 0.0846 0.5211 0.5060 0.024 Uiso 1 1 calc R
H5B H 0.1602 0.6377 0.5313 0.024 Uiso 1 1 calc R
C6 C 0.20835(8) 0.48113(11) 0.40376(13) 0.0192(3) Uani 1 1 d .
C7 C 0.16616(8) 0.34554(11) 0.35441(14) 0.0228(3) Uani 1 1 d .
H7A H 0.1153 0.3533 0.2560 0.034 Uiso 1 1 calc R
H7B H 0.1390 0.3087 0.4483 0.034 Uiso 1 1 calc R
H7C H 0.2174 0.2886 0.3276 0.034 Uiso 1 1 calc R
C8 C 0.28097(8) 0.46218(12) 0.56634(14) 0.0231(3) Uani 1 1 d .
H8A H 0.2473 0.4291 0.6547 0.035 Uiso 1 1 calc R
H8B H 0.3114 0.5455 0.6016 0.035 Uiso 1 1 calc R
H8C H 0.3305 0.3998 0.5465 0.035 Uiso 1 1 calc R
C11 C 0.20410(8) 0.55585(10) 0.09621(14) 0.0183(3) Uani 1 1 d .
C12 C 0.25622(8) 0.53639(10) 0.26095(14) 0.0181(3) Uani 1 1 d .
C13 C 0.35442(8) 0.56424(11) 0.28868(14) 0.0203(3) Uani 1 1 d .
H13 H 0.3905 0.5504 0.3976 0.024 Uiso 1 1 calc R
C14 C 0.40190(8) 0.61158(11) 0.16289(14) 0.0215(3) Uani 1 1 d .
C15 C 0.35154(8) 0.63103(11) 0.00236(14) 0.0213(3) Uani 1 1 d .
H15 H 0.3829 0.6633 -0.0848 0.026 Uiso 1 1 calc R
C16 C 0.25365(8) 0.60191(11) -0.02731(14) 0.0199(3) Uani 1 1 d .
H16 H 0.2188 0.6141 -0.1375 0.024 Uiso 1 1 calc R
C17 C 0.54818(9) 0.69460(15) 0.09119(17) 0.0341(3) Uani 1 1 d .
H17A H 0.6156 0.7097 0.1417 0.051 Uiso 1 1 calc R
H17B H 0.5175 0.7776 0.0552 0.051 Uiso 1 1 calc R
H17C H 0.5457 0.6372 -0.0062 0.051 Uiso 1 1 calc R

loop_
_atom_site_aniso_label
_atom_site_aniso_U_11
_atom_site_aniso_U_22
_atom_site_aniso_U_33
_atom_site_aniso_U_23
_atom_site_aniso_U_13
_atom_site_aniso_U_12
O1 0.0154(4) 0.0447(6) 0.0277(5) 0.0078(4) 0.0008(3) -0.0070(4)
C1 0.0169(5) 0.0174(5) 0.0187(5) 0.0025(4) -0.0002(4) 0.0014(4)
C2 0.0184(5) 0.0173(5) 0.0185(5) 0.0015(4) 0.0003(4) 0.0021(4)
C3 0.0173(5) 0.0191(5) 0.0184(5) 0.0012(4) 0.0027(4) 0.0030(4)
C4 0.0172(5) 0.0200(5) 0.0218(6) -0.0029(4) 0.0019(4) 0.0013(4)
C5 0.0180(5) 0.0241(6) 0.0185(5) -0.0020(4) 0.0026(4) -0.0011(4)
C6 0.0167(5) 0.0217(6) 0.0186(5) 0.0007(4) 0.0012(4) 0.0002(4)
C7 0.0224(6) 0.0214(6) 0.0245(6) 0.0020(5) 0.0035(4) -0.0008(4)
C8 0.0198(6) 0.0299(6) 0.0193(6) 0.0023(5) 0.0021(4) 0.0016(5)
C11 0.0171(6) 0.0168(5) 0.0205(6) -0.0022(4) 0.0015(4) 0.0019(4)
C12 0.0175(5) 0.0165(5) 0.0198(6) -0.0017(4) 0.0016(4) 0.0010(4)
C13 0.0182(6) 0.0223(6) 0.0193(5) -0.0006(4) -0.0003(4) 0.0006(4)
C14 0.0160(6) 0.0225(6) 0.0253(6) -0.0008(4) 0.0017(4) -0.0005(4)
C15 0.0205(6) 0.0223(6) 0.0218(6) 0.0018(4) 0.0053(4) 0.0001(4)
C16 0.0196(6) 0.0211(6) 0.0180(5) 0.0004(4) 0.0000(4) 0.0027(4)
C17 0.0185(6) 0.0461(8) 0.0373(7) 0.0142(6) 0.0032(5) -0.0063(5)

loop_
_atom_type_symbol
_atom_type_description
_atom_type_scat_dispersion_real
_atom_type_scat_dispersion_imag
_atom_type_scat_source
C C 0.0181 0.0091 'International Tables Vol C Tables 4.2.6.8 and 6.1.1.4'
H H 0.0000 0.0000 'International Tables Vol C Tables 4.2.6.8 and 6.1.1.4'
O O 0.0492 0.0322 'International Tables Vol C Tables 4.2.6.8 and 6.1.1.4'

loop_
_geom_angle_atom_site_label_1
_geom_angle_atom_site_label_2
_geom_angle_atom_site_label_3
_geom_angle
_geom_angle_site_symmetry_1
_geom_angle_site_symmetry_3
C14 O1 C17 117.02(9) . .
C3 C1 C2 118.60(10) 3_565 .
C3 C1 C11 120.30(10) 3_565 .
C2 C1 C11 121.11(10) . .
C3 C2 C1 118.86(10) . .
C3 C2 C4 121.70(10) . .
C1 C2 C4 119.41(10) . .
C2 C3 C1 122.54(10) . 3_565
C2 C3 H3 118.7 . .
C1 C3 H3 118.7 3_565 .
C2 C4 C5 115.40(9) . .
C2 C4 H4A 108.4 . .
C5 C4 H4A 108.4 . .
C2 C4 H4B 108.4 . .
C5 C4 H4B 108.4 . .
H4A C4 H4B 107.5 . .
C4 C5 C6 117.60(9) . .
C4 C5 H5A 107.9 . .
C6 C5 H5A 107.9 . .
C4 C5 H5B 107.9 . .
C6 C5 H5B 107.9 . .
H5A C5 H5B 107.2 . .
C8 C6 C12 112.11(9) . .
C8 C6 C7 106.15(9) . .
C12 C6 C7 109.80(9) . .
C8 C6 C5 106.22(9) . .
C12 C6 C5 111.76(9) . .
C7 C6 C5 110.61(9) . .
C6 C7 H7A 109.5 . .
C6 C7 H7B 109.5 . .
H7A C7 H7B 109.5 . .
C6 C7 H7C 109.5 . .
H7A C7 H7C 109.5 . .
H7B C7 H7C 109.5 . .
C6 C8 H8A 109.5 . .
C6 C8 H8B 109.5 . .
H8A C8 H8B 109.5 . .
C6 C8 H8C 109.5 . .
H8A C8 H8C 109.5 . .
H8B C8 H8C 109.5 . .
C16 C11 C12 118.49(10) . .
C16 C11 C1 118.15(10) . .
C12 C11 C1 123.36(10) . .
C13 C12 C11 117.71(10) . .
C13 C12 C6 120.11(10) . .
C11 C12 C6 122.13(10) . .
C12 C13 C14 122.51(10) . .
C12 C13 H13 118.7 . .
C14 C13 H13 118.7 . .
O1 C14 C15 124.84(10) . .
O1 C14 C13 115.11(10) . .
C15 C14 C13 120.05(10) . .
C14 C15 C16 117.92(10) . .
C14 C15 H15 121.0 . .
C16 C15 H15 121.0 . .
C15 C16 C11 123.30(10) . .
C15 C16 H16 118.3 . .
C11 C16 H16 118.3 . .
O1 C17 H17A 109.5 . .
O1 C17 H17B 109.5 . .
H17A C17 H17B 109.5 . .
O1 C17 H17C 109.5 . .
H17A C17 H17C 109.5 . .
H17B C17 H17C 109.5 . .

loop_
_geom_bond_atom_site_label_1
_geom_bond_atom_site_label_2
_geom_bond_distance
_geom_bond_site_symmetry_2
O1 C14 1.3716(14) .
O1 C17 1.4252(15) .
C1 C3 1.3970(15) 3_565
C1 C2 1.4046(16) .
C1 C11 1.4921(15) .
C2 C3 1.3925(15) .
C2 C4 1.5058(15) .
C3 C1 1.3970(15) 3_565
C3 H3 0.9500 .
C4 C5 1.5340(15) .
C4 H4A 0.9900 .
C4 H4B 0.9900 .
C5 C6 1.5566(15) .
C5 H5A 0.9900 .
C5 H5B 0.9900 .
C6 C8 1.5360(15) .
C6 C12 1.5372(15) .
C6 C7 1.5437(16) .
C7 H7A 0.9800 .
C7 H7B 0.9800 .
C7 H7C 0.9800 .
C8 H8A 0.9800 .
C8 H8B 0.9800 .
C8 H8C 0.9800 .
C11 C16 1.3909(16) .
C11 C12 1.4223(15) .
C12 C13 1.3914(15) .
C13 C14 1.3925(16) .
C13 H13 0.9500 .
C14 C15 1.3845(16) .
C15 C16 1.3900(16) .
C15 H15 0.9500 .
C16 H16 0.9500 .
C17 H17A 0.9800 .
C17 H17B 0.9800 .
C17 H17C 0.9800 .

loop_
_geom_torsion_atom_site_label_1
_geom_torsion_atom_site_label_2
_geom_torsion_atom_site_label_3
_geom_torsion_atom_site_label_4
_geom_torsion
_geom_torsion_site_symmetry_1
_geom_torsion_site_symmetry_4
C3 C1 C2 C3 0.71(17) 3_565 .
C11 C1 C2 C3 -179.60(10) . .
C3 C1 C2 C4 -177.28(10) 3_565 .
C11 C1 C2 C4 2.41(15) . .
C1 C2 C3 C1 -0.74(17) . 3_565
C4 C2 C3 C1 177.21(10) . 3_565
C3 C2 C4 C5 111.94(12) . .
C1 C2 C4 C5 -70.13(13) . .
C2 C4 C5 C6 44.16(14) . .
C4 C5 C6 C8 158.72(10) . .
C4 C5 C6 C12 36.16(13) . .
C4 C5 C6 C7 -86.51(12) . .
C3 C1 C11 C16 45.21(15) 3_565 .
C2 C1 C11 C16 -134.48(11) . .
C3 C1 C11 C12 -134.05(11) 3_565 .
C2 C1 C11 C12 46.26(15) . .
C16 C11 C12 C13 -0.29(15) . .
C1 C11 C12 C13 178.96(10) . .
C16 C11 C12 C6 -177.72(10) . .
C1 C11 C12 C6 1.53(16) . .
C8 C6 C12 C13 -0.64(14) . .
C7 C6 C12 C13 -118.37(11) . .
C5 C6 C12 C13 118.50(11) . .
C8 C6 C12 C11 176.73(10) . .
C7 C6 C12 C11 59.00(13) . .
C5 C6 C12 C11 -64.13(13) . .
C11 C12 C13 C14 1.00(17) . .
C6 C12 C13 C14 178.48(10) . .
C17 O1 C14 C15 5.41(18) . .
C17 O1 C14 C13 -174.68(11) . .
C12 C13 C14 O1 179.22(10) . .
C12 C13 C14 C15 -0.86(18) . .
O1 C14 C15 C16 179.91(11) . .
C13 C14 C15 C16 0.00(17) . .
C14 C15 C16 C11 0.71(17) . .
C12 C11 C16 C15 -0.56(17) . .
C1 C11 C16 C15 -179.85(10) . .
